data_2212880
loop_
_publ_author_name
'Soraia Meghdadi'
'Daran, Jean-Claude'
'Amirnasr, Mehdi'
'Morshedi, Mahbod'

_publ_section_title
;{2,2'-[1,1'-(4-Azaheptane-1,7-diyldinitrilo)diethylidyne]diphenolato}(pyridine)cobalt(III)
 hexafluorophosphate
;
_journal_coeditor_code GW2004
_journal_issue 4
_journal_name_full 'Acta Crystallographica Section E'
_journal_page_first m982
_journal_page_last m984
_journal_paper_doi 10.1107/S1600536807009464
_journal_volume 63
_journal_year 2007
_chemical_formula_iupac '[Co (C22 H27 N3 O2) (C5 H5 N1)] P F6'
_chemical_formula_moiety 'C27 H32 Co N4 O2 + , P F6 -'
_chemical_formula_sum 'C27 H32 Co F6 N4 O2 P'
_chemical_formula_weight 648.47
_chemical_name_systematic
;
{2,2'-[1,1'-(4-Azaheptane-1,7-
diyldinitrilo)diethylidyne]diphenolato}(pyridine)cobalt(III)
hexafluorophosphate
;
_space_group_IT_number 61
_symmetry_cell_setting orthorhombic
_symmetry_space_group_name_Hall '-P 2ac 2ab'
_symmetry_space_group_name_H-M 'P b c a'
_atom_sites_solution_hydrogens geom
_atom_sites_solution_primary direct
_atom_sites_solution_secondary difmap
_audit_creation_method SHELXL97
_cell_angle_alpha 90.00
_cell_angle_beta 90.00
_cell_angle_gamma 90.00
_cell_formula_units_Z 8
_cell_length_a 14.6743(4)
_cell_length_b 15.3957(4)
_cell_length_c 24.0968(7)
_cell_measurement_reflns_used 6258
_cell_measurement_temperature 180(2)
_cell_measurement_theta_max 32.05
_cell_measurement_theta_min 2.53
_cell_volume 5444.0(3)
_computing_cell_refinement 'CrysAlis RED (Oxford Diffraction, 2006)'
_computing_data_collection 'CrysAlis CCD (Oxford Diffraction, 2006)'
_computing_data_reduction 'CrysAlis RED'
_computing_molecular_graphics
;
ORTEPIII (Burnett & Johnson, 1996) and ORTEP-3 for Windows (Farrugia,
1997)
;
_computing_publication_material 'WinGX (Farrugia, 1999)'
_computing_structure_refinement 'SHELXL97 (Sheldrick, 1997)'
_computing_structure_solution 'SIR97 (Altomare <i>et al.</i>,  1999)'
_diffrn_ambient_temperature 180(2)
_diffrn_detector_area_resol_mean 8.2632
_diffrn_measured_fraction_theta_full 0.999
_diffrn_measured_fraction_theta_max 0.999
_diffrn_measurement_device_type 'Oxford Diffraction XCALIBUR'
_diffrn_measurement_method '\w and \f'
_diffrn_radiation_monochromator graphite
_diffrn_radiation_source 'fine-focus sealed tube'
_diffrn_radiation_type MoK\a
_diffrn_radiation_wavelength 0.71073
_diffrn_reflns_av_R_equivalents 0.0606
_diffrn_reflns_av_sigmaI/netI 0.0485
_diffrn_reflns_limit_h_max 19
_diffrn_reflns_limit_h_min -19
_diffrn_reflns_limit_k_max 20
_diffrn_reflns_limit_k_min -20
_diffrn_reflns_limit_l_max 24
_diffrn_reflns_limit_l_min -32
_diffrn_reflns_number 46675
_diffrn_reflns_theta_full 28.20
_diffrn_reflns_theta_max 28.28
_diffrn_reflns_theta_min 3.08
_diffrn_standards_decay_% 0.1
_diffrn_standards_interval_count 0
_diffrn_standards_interval_time 0
_diffrn_standards_number 0
_exptl_absorpt_coefficient_mu 0.765
_exptl_absorpt_correction_T_max 1.00000
_exptl_absorpt_correction_T_min 0.50026
_exptl_absorpt_correction_type multi-scan
_exptl_absorpt_process_details '(CrysAlis RED; Oxford Diffraction, 2006)'
_exptl_crystal_colour black
_exptl_crystal_density_diffrn 1.582
_exptl_crystal_density_method 'not measured'
_exptl_crystal_description prism
_exptl_crystal_F_000 2672
_exptl_crystal_size_max 0.6
_exptl_crystal_size_mid 0.36
_exptl_crystal_size_min 0.21
_refine_diff_density_max 0.575
_refine_diff_density_min -0.515
_refine_ls_extinction_method none
_refine_ls_goodness_of_fit_ref 1.052
_refine_ls_hydrogen_treatment constr
_refine_ls_matrix_type full
_refine_ls_number_parameters 410
_refine_ls_number_reflns 6756
_refine_ls_number_restraints 28
_refine_ls_restrained_S_all 1.086
_refine_ls_R_factor_all 0.0899
_refine_ls_R_factor_gt 0.0414
_refine_ls_shift/su_max 0.001
_refine_ls_shift/su_mean 0.000
_refine_ls_structure_factor_coef Fsqd
_refine_ls_weighting_details 'calc w=1/[\s^2^(Fo^2^)+(0.0653P)^2^+0.3723P] where P=(Fo^2^+2Fc^2^)/3'
_refine_ls_weighting_scheme calc
_refine_ls_wR_factor_gt 0.1019
_refine_ls_wR_factor_ref 0.1314
_reflns_number_gt 3829
_reflns_number_total 6756
_reflns_threshold_expression I>2\s(I)
_cod_data_source_file gw2004.cif
_cod_data_source_block I
_cod_database_code 2212880
_cod_database_fobs_code 2212880

loop_
_symmetry_equiv_pos_as_xyz
'x, y, z'
'-x+1/2, -y, z+1/2'
'x+1/2, -y+1/2, -z'
'-x, y+1/2, -z+1/2'
'-x, -y, -z'
'x-1/2, y, -z-1/2'
'-x-1/2, y-1/2, z'
'x, -y-1/2, z-1/2'

loop_
_atom_site_type_symbol
_atom_site_label
_atom_site_fract_x
_atom_site_fract_y
_atom_site_fract_z
_atom_site_U_iso_or_equiv
_atom_site_adp_type
_atom_site_calc_flag
_atom_site_refinement_flags
_atom_site_occupancy
_atom_site_disorder_assembly
_atom_site_disorder_group
Co Co1 0.04333(2) 0.25544(2) 0.126482(14) 0.02759(12) Uani d . 1 . .
N N1 -0.08821(16) 0.25986(15) 0.14367(11) 0.0393(6) Uani d . 1 . .
H H1 -0.1138 0.2162 0.1221 0.047 Uiso calc R 1 . .
N N2 0.04401(14) 0.13645(14) 0.15623(9) 0.0319(5) Uani d . 1 . .
N N3 0.04109(14) 0.37255(13) 0.09691(9) 0.0309(5) Uani d . 1 . .
N N4 0.17366(15) 0.25037(12) 0.10873(9) 0.0282(5) Uani d . 1 . .
O O1 0.06829(12) 0.30195(12) 0.19683(7) 0.0337(4) Uani d . 1 . .
O O2 0.01213(12) 0.21087(12) 0.05609(7) 0.0351(4) Uani d . 1 . .
C C1 -0.1145(2) 0.2375(2) 0.20135(15) 0.0582(9) Uani d . 1 . .
H H1A -0.1814 0.2434 0.2052 0.070 Uiso calc R 1 . .
H H1B -0.0856 0.2794 0.2271 0.070 Uiso calc R 1 . .
C C2 -0.0872(2) 0.1475(2) 0.21757(14) 0.0599(10) Uani d . 1 . .
H H2A -0.1193 0.1059 0.1932 0.072 Uiso calc R 1 . .
H H2B -0.1080 0.1368 0.2560 0.072 Uiso calc R 1 . .
C C3 0.0147(2) 0.1294(2) 0.21438(12) 0.0458(8) Uani d . 1 . .
H H3A 0.0484 0.1717 0.2375 0.055 Uiso calc R 1 . .
H H3B 0.0277 0.0703 0.2286 0.055 Uiso calc R 1 . .
C C4 -0.1344(2) 0.3399(2) 0.12543(14) 0.0556(9) Uani d . 1 . .
H H4A -0.1121 0.3893 0.1480 0.067 Uiso calc R 1 . .
H H4B -0.2007 0.3341 0.1321 0.067 Uiso calc R 1 . .
C C5 -0.1187(2) 0.3592(2) 0.06573(14) 0.0524(9) Uani d . 1 . .
H H5A -0.1623 0.4047 0.0540 0.063 Uiso calc R 1 . .
H H5B -0.1325 0.3063 0.0440 0.063 Uiso calc R 1 . .
C C6 -0.02425(19) 0.38884(19) 0.05132(12) 0.0417(7) Uani d . 1 . .
H H6A -0.0035 0.3580 0.0176 0.050 Uiso calc R 1 . .
H H6B -0.0254 0.4518 0.0429 0.050 Uiso calc R 1 . .
C C21 0.05546(17) 0.06670(18) 0.12697(11) 0.0336(6) Uani d . 1 . .
C C22 0.08225(18) 0.07206(17) 0.06888(12) 0.0334(6) Uani d . 1 . .
C C23 0.05775(17) 0.14380(17) 0.03605(12) 0.0323(6) Uani d . 1 . .
C C24 0.08203(19) 0.14359(18) -0.02024(12) 0.0361(6) Uani d . 1 . .
H H24 0.0643 0.1909 -0.0432 0.043 Uiso calc R 1 . .
C C25 0.1310(2) 0.07613(19) -0.04287(12) 0.0423(7) Uani d . 1 . .
H H25 0.1478 0.0778 -0.0809 0.051 Uiso calc R 1 . .
C C26 0.1560(2) 0.00574(19) -0.01051(13) 0.0457(8) Uani d . 1 . .
H H26 0.1904 -0.0405 -0.0261 0.055 Uiso calc R 1 . .
C C27 0.13101(19) 0.00335(17) 0.04395(13) 0.0410(7) Uani d . 1 . .
H H27 0.1468 -0.0459 0.0657 0.049 Uiso calc R 1 . .
C C31 0.09702(18) 0.43346(17) 0.11144(11) 0.0323(6) Uani d . 1 . .
C C32 0.14756(17) 0.42946(16) 0.16368(11) 0.0308(6) Uani d . 1 . .
C C33 0.2119(2) 0.49290(17) 0.17754(13) 0.0386(7) Uani d . 1 . .
H H33 0.2307 0.5327 0.1497 0.046 Uiso calc R 1 . .
C C34 0.2487(2) 0.50005(18) 0.22915(13) 0.0428(7) Uani d . 1 . .
H H34 0.2931 0.5433 0.2369 0.051 Uiso calc R 1 . .
C C35 0.2203(2) 0.44314(19) 0.27036(13) 0.0427(7) Uani d . 1 . .
H H35 0.2434 0.4493 0.3070 0.051 Uiso calc R 1 . .
C C36 0.15918(19) 0.37807(17) 0.25876(12) 0.0374(7) Uani d . 1 . .
H H36 0.1408 0.3394 0.2874 0.045 Uiso calc R 1 . .
C C37 0.12352(18) 0.36814(17) 0.20486(11) 0.0317(6) Uani d . 1 . .
C C41 0.20388(19) 0.27735(16) 0.05893(11) 0.0321(6) Uani d . 1 . .
H H41 0.1607 0.2946 0.0317 0.039 Uiso calc R 1 . .
C C42 0.2948(2) 0.28077(17) 0.04618(13) 0.0408(7) Uani d . 1 . .
H H42 0.3139 0.3005 0.0107 0.049 Uiso calc R 1 . .
C C43 0.3581(2) 0.25552(18) 0.08484(15) 0.0469(8) Uani d . 1 . .
H H43 0.4214 0.2575 0.0767 0.056 Uiso calc R 1 . .
C C44 0.3276(2) 0.22736(19) 0.13558(14) 0.0448(8) Uani d . 1 . .
H H44 0.3699 0.2093 0.1631 0.054 Uiso calc R 1 . .
C C45 0.23555(19) 0.22524(17) 0.14648(13) 0.0349(6) Uani d . 1 . .
H H45 0.2153 0.2054 0.1817 0.042 Uiso calc R 1 . .
C C211 0.0387(2) -0.02263(18) 0.15066(14) 0.0452(8) Uani d . 1 . .
H H21A 0.0897 -0.0390 0.1747 0.068 Uiso calc R 1 . .
H H21B 0.0333 -0.0647 0.1203 0.068 Uiso calc R 1 . .
H H21C -0.0178 -0.0222 0.1723 0.068 Uiso calc R 1 . .
C C311 0.1093(2) 0.51253(19) 0.07531(14) 0.0491(8) Uani d . 1 . .
H H31A 0.1023 0.4961 0.0363 0.074 Uiso calc R 1 . .
H H31B 0.1703 0.5368 0.0812 0.074 Uiso calc R 1 . .
H H31C 0.0633 0.5561 0.0850 0.074 Uiso calc R 1 . .
P P1 0.14523(6) 0.13569(6) 0.37702(3) 0.0464(2) Uani d D 1 . .
F F11 0.1133(2) 0.1126(2) 0.43759(9) 0.1259(12) Uani d . 1 A .
F F12 0.17691(14) 0.15834(14) 0.31637(8) 0.0701(6) Uani d . 1 A .
F F13 0.2058(5) 0.2050(5) 0.4045(3) 0.107(3) Uani d PD 0.73 A 1
F F14 0.0886(5) 0.0586(3) 0.35094(19) 0.0953(17) Uani d PD 0.73 A 1
F F15 0.2317(4) 0.0720(4) 0.37879(17) 0.1078(18) Uani d PD 0.73 A 1
F F16 0.0625(3) 0.1948(4) 0.3751(2) 0.1074(18) Uani d PD 0.73 A 1
F F16A 0.1176(15) 0.2391(7) 0.3732(4) 0.109(6) Uani d PD 0.27 A 2
F F14A 0.0457(8) 0.1186(18) 0.3512(5) 0.133(7) Uani d PD 0.27 A 2
F F15A 0.1679(13) 0.0438(5) 0.3834(6) 0.100(5) Uani d PD 0.27 A 2
F F13A 0.2339(12) 0.1768(15) 0.4011(6) 0.119(11) Uani d PD 0.27 A 2

loop_
_atom_site_aniso_label
_atom_site_aniso_U_11
_atom_site_aniso_U_22
_atom_site_aniso_U_33
_atom_site_aniso_U_12
_atom_site_aniso_U_13
_atom_site_aniso_U_23
Co1 0.02615(19) 0.02786(19) 0.0287(2) -0.00087(14) -0.00061(15) -0.00200(15)
N1 0.0305(13) 0.0401(14) 0.0474(14) -0.0013(10) 0.0069(11) -0.0134(11)
N2 0.0342(13) 0.0316(12) 0.0299(13) -0.0068(10) 0.0004(10) 0.0011(10)
N3 0.0308(12) 0.0293(11) 0.0325(13) 0.0068(9) -0.0037(10) -0.0013(10)
N4 0.0294(12) 0.0226(10) 0.0325(12) 0.0008(9) -0.0027(9) 0.0011(9)
O1 0.0392(11) 0.0342(10) 0.0278(10) -0.0086(8) 0.0012(8) -0.0026(8)
O2 0.0364(11) 0.0352(10) 0.0336(10) 0.0078(8) -0.0066(8) -0.0088(9)
C1 0.0426(19) 0.068(2) 0.064(2) -0.0098(17) 0.0141(17) -0.0094(19)
C2 0.062(2) 0.066(2) 0.051(2) -0.0160(19) 0.0239(18) -0.0068(17)
C3 0.059(2) 0.0438(17) 0.0341(17) -0.0108(15) 0.0079(15) 0.0042(13)
C4 0.0336(17) 0.056(2) 0.077(3) 0.0055(15) 0.0014(17) -0.0148(18)
C5 0.0384(18) 0.056(2) 0.063(2) 0.0097(15) -0.0137(16) -0.0070(17)
C6 0.0426(18) 0.0392(16) 0.0433(18) 0.0093(13) -0.0132(14) -0.0017(14)
C21 0.0309(15) 0.0293(14) 0.0405(16) -0.0073(11) -0.0031(12) 0.0004(12)
C22 0.0322(15) 0.0303(13) 0.0376(16) -0.0064(11) -0.0003(12) -0.0054(12)
C23 0.0295(14) 0.0312(14) 0.0363(16) -0.0041(11) -0.0047(12) -0.0051(12)
C24 0.0360(15) 0.0396(15) 0.0327(16) -0.0036(12) -0.0044(12) -0.0002(12)
C25 0.0417(17) 0.0464(17) 0.0388(17) -0.0055(14) 0.0037(14) -0.0123(14)
C26 0.0480(19) 0.0373(16) 0.052(2) -0.0001(14) 0.0091(15) -0.0106(15)
C27 0.0446(18) 0.0276(14) 0.0509(19) -0.0004(12) 0.0026(14) -0.0036(13)
C31 0.0341(15) 0.0273(13) 0.0355(16) 0.0035(11) 0.0002(12) -0.0011(11)
C32 0.0312(14) 0.0255(13) 0.0356(15) 0.0041(11) -0.0001(12) -0.0012(12)
C33 0.0393(16) 0.0251(13) 0.0514(19) 0.0004(12) 0.0025(14) 0.0000(13)
C34 0.0440(17) 0.0329(15) 0.0514(19) -0.0041(13) -0.0058(15) -0.0086(14)
C35 0.0453(18) 0.0396(16) 0.0433(17) 0.0067(14) -0.0130(14) -0.0131(14)
C36 0.0445(17) 0.0333(15) 0.0343(16) 0.0013(12) -0.0024(13) -0.0048(13)
C37 0.0292(14) 0.0311(14) 0.0347(15) 0.0034(11) -0.0006(12) -0.0045(12)
C41 0.0408(16) 0.0235(12) 0.0320(15) 0.0003(11) 0.0018(13) -0.0018(11)
C42 0.0485(18) 0.0261(13) 0.0477(18) -0.0043(13) 0.0180(15) -0.0029(13)
C43 0.0306(16) 0.0352(16) 0.075(2) -0.0009(12) 0.0073(16) -0.0040(16)
C44 0.0355(17) 0.0352(15) 0.064(2) 0.0026(13) -0.0092(15) -0.0001(14)
C45 0.0360(16) 0.0256(13) 0.0431(16) 0.0012(11) -0.0074(13) 0.0031(12)
C211 0.053(2) 0.0328(15) 0.0502(19) -0.0125(13) 0.0007(15) 0.0006(14)
C311 0.056(2) 0.0378(16) 0.054(2) -0.0055(14) -0.0107(16) 0.0117(15)
P1 0.0535(5) 0.0435(5) 0.0423(5) -0.0033(4) 0.0082(4) -0.0085(4)
F11 0.156(3) 0.176(3) 0.0458(14) -0.080(2) 0.0277(16) -0.0090(16)
F12 0.0687(14) 0.0881(15) 0.0534(13) -0.0108(11) 0.0065(10) 0.0089(11)
F13 0.093(5) 0.118(4) 0.109(4) -0.056(4) 0.014(3) -0.053(3)
F14 0.147(5) 0.071(3) 0.068(3) -0.056(3) 0.012(3) -0.022(2)
F15 0.124(4) 0.138(5) 0.061(2) 0.082(3) -0.010(3) -0.008(3)
F16 0.069(3) 0.121(4) 0.132(4) 0.052(3) -0.003(3) -0.042(4)
F16A 0.220(18) 0.063(7) 0.044(5) 0.070(8) 0.039(9) 0.018(5)
F14A 0.071(8) 0.28(2) 0.051(6) -0.074(11) 0.013(6) -0.007(12)
F15A 0.170(14) 0.028(4) 0.102(10) 0.006(7) 0.033(11) -0.004(5)
F13A 0.070(10) 0.24(3) 0.043(7) -0.088(13) -0.025(7) 0.063(12)

loop_
_atom_type_symbol
_atom_type_description
_atom_type_scat_dispersion_real
_atom_type_scat_dispersion_imag
_atom_type_scat_source
C C 0.0033 0.0016 'International Tables Vol C Tables 4.2.6.8 and 6.1.1.4'
H H 0.0000 0.0000 'International Tables Vol C Tables 4.2.6.8 and 6.1.1.4'
N N 0.0061 0.0033 'International Tables Vol C Tables 4.2.6.8 and 6.1.1.4'
O O 0.0106 0.0060 'International Tables Vol C Tables 4.2.6.8 and 6.1.1.4'
F F 0.0171 0.0103 'International Tables Vol C Tables 4.2.6.8 and 6.1.1.4'
P P 0.1023 0.0942 'International Tables Vol C Tables 4.2.6.8 and 6.1.1.4'
Co Co 0.3494 0.9721 'International Tables Vol C Tables 4.2.6.8 and 6.1.1.4'

loop_
_geom_angle_atom_site_label_1
_geom_angle_atom_site_label_2
_geom_angle_atom_site_label_3
_geom_angle
_geom_angle_publ_flag
O1 Co1 O2 177.08(8) y
O1 Co1 N3 88.88(9) y
O2 Co1 N3 90.21(9) y
O1 Co1 N4 91.25(8) y
O2 Co1 N4 91.49(9) y
N3 Co1 N4 88.47(9) y
O1 Co1 N2 91.44(8) y
O2 Co1 N2 89.44(9) y
N3 Co1 N2 179.30(9) y
N4 Co1 N2 92.15(8) y
O1 Co1 N1 89.32(9) y
O2 Co1 N1 87.94(9) y
N3 Co1 N1 91.63(9) y
N4 Co1 N1 179.42(10) y
N2 Co1 N1 87.75(9) y
C4 N1 C1 110.8(2) ?
C4 N1 Co1 114.54(19) ?
C1 N1 Co1 116.3(2) ?
C4 N1 H1 104.6 ?
C1 N1 H1 104.6 ?
Co1 N1 H1 104.6 ?
C21 N2 C3 119.7(2) ?
C21 N2 Co1 125.04(19) ?
C3 N2 Co1 114.51(18) ?
C31 N3 C6 119.3(2) ?
C31 N3 Co1 124.29(18) ?
C6 N3 Co1 116.20(17) ?
C45 N4 C41 118.1(2) ?
C45 N4 Co1 121.6(2) ?
C41 N4 Co1 120.25(18) ?
C37 O1 Co1 123.27(16) ?
C23 O2 Co1 119.33(16) ?
N1 C1 C2 113.0(3) ?
N1 C1 H1A 109.0 ?
C2 C1 H1A 109.0 ?
N1 C1 H1B 109.0 ?
C2 C1 H1B 109.0 ?
H1A C1 H1B 107.8 ?
C1 C2 C3 114.8(3) ?
C1 C2 H2A 108.6 ?
C3 C2 H2A 108.6 ?
C1 C2 H2B 108.6 ?
C3 C2 H2B 108.6 ?
H2A C2 H2B 107.5 ?
N2 C3 C2 108.8(2) ?
N2 C3 H3A 109.9 ?
C2 C3 H3A 109.9 ?
N2 C3 H3B 109.9 ?
C2 C3 H3B 109.9 ?
H3A C3 H3B 108.3 ?
N1 C4 C5 112.6(3) ?
N1 C4 H4A 109.1 ?
C5 C4 H4A 109.1 ?
N1 C4 H4B 109.1 ?
C5 C4 H4B 109.1 ?
H4A C4 H4B 107.8 ?
C4 C5 C6 115.3(3) ?
C4 C5 H5A 108.4 ?
C6 C5 H5A 108.4 ?
C4 C5 H5B 108.4 ?
C6 C5 H5B 108.4 ?
H5A C5 H5B 107.5 ?
N3 C6 C5 112.1(2) ?
N3 C6 H6A 109.2 ?
C5 C6 H6A 109.2 ?
N3 C6 H6B 109.2 ?
C5 C6 H6B 109.2 ?
H6A C6 H6B 107.9 ?
N2 C21 C22 120.7(2) ?
N2 C21 C211 121.9(3) ?
C22 C21 C211 117.3(2) ?
C23 C22 C27 118.6(3) ?
C23 C22 C21 121.1(2) ?
C27 C22 C21 120.2(3) ?
O2 C23 C24 118.9(2) ?
O2 C23 C22 122.5(3) ?
C24 C23 C22 118.5(2) ?
C25 C24 C23 121.2(3) ?
C25 C24 H24 119.4 ?
C23 C24 H24 119.4 ?
C24 C25 C26 120.4(3) ?
C24 C25 H25 119.8 ?
C26 C25 H25 119.8 ?
C27 C26 C25 119.5(3) ?
C27 C26 H26 120.3 ?
C25 C26 H26 120.3 ?
C26 C27 C22 121.7(3) ?
C26 C27 H27 119.1 ?
C22 C27 H27 119.1 ?
N3 C31 C32 121.6(2) ?
N3 C31 C311 120.3(3) ?
C32 C31 C311 118.1(2) ?
C33 C32 C37 117.8(2) ?
C33 C32 C31 121.2(2) ?
C37 C32 C31 120.4(2) ?
C34 C33 C32 122.9(3) ?
C34 C33 H33 118.6 ?
C32 C33 H33 118.6 ?
C33 C34 C35 118.9(3) ?
C33 C34 H34 120.5 ?
C35 C34 H34 120.5 ?
C36 C35 C34 120.7(3) ?
C36 C35 H35 119.6 ?
C34 C35 H35 119.6 ?
C35 C36 C37 120.6(3) ?
C35 C36 H36 119.7 ?
C37 C36 H36 119.7 ?
O1 C37 C36 116.6(2) ?
O1 C37 C32 124.5(2) ?
C36 C37 C32 118.8(2) ?
N4 C41 C42 122.2(3) ?
N4 C41 H41 118.9 ?
C42 C41 H41 118.9 ?
C41 C42 C43 119.8(3) ?
C41 C42 H42 120.1 ?
C43 C42 H42 120.1 ?
C42 C43 C44 118.2(3) ?
C42 C43 H43 120.9 ?
C44 C43 H43 120.9 ?
C43 C44 C45 119.9(3) ?
C43 C44 H44 120.1 ?
C45 C44 H44 120.1 ?
N4 C45 C44 121.8(3) ?
N4 C45 H45 119.1 ?
C44 C45 H45 119.1 ?
C21 C211 H21A 109.5 ?
C21 C211 H21B 109.5 ?
H21A C211 H21B 109.5 ?
C21 C211 H21C 109.5 ?
H21A C211 H21C 109.5 ?
H21B C211 H21C 109.5 ?
C31 C311 H31A 109.5 ?
C31 C311 H31B 109.5 ?
H31A C311 H31B 109.5 ?
C31 C311 H31C 109.5 ?
H31A C311 H31C 109.5 ?
H31B C311 H31C 109.5 ?
F15A P1 F16 139.9(8) ?
F15A P1 F13 119.7(8) ?
F16 P1 F13 93.4(4) ?
F15A P1 F13A 99.4(11) ?
F16 P1 F13A 115.8(10) ?
F13 P1 F13A 22.5(11) ?
F15A P1 F12 104.2(5) ?
F16 P1 F12 94.3(2) ?
F13 P1 F12 94.3(3) ?
F13A P1 F12 90.5(5) ?
F15A P1 F11 75.6(5) ?
F16 P1 F11 85.8(3) ?
F13 P1 F11 86.0(3) ?
F13A P1 F11 89.7(5) ?
F12 P1 F11 179.70(15) ?
F15A P1 F14 55.6(7) ?
F16 P1 F14 91.0(3) ?
F13 P1 F14 175.2(4) ?
F13A P1 F14 153.2(10) ?
F12 P1 F14 87.27(19) ?
F11 P1 F14 92.4(2) ?
F15A P1 F15 39.3(6) ?
F16 P1 F15 179.1(4) ?
F13 P1 F15 87.5(4) ?
F13A P1 F15 65.0(9) ?
F12 P1 F15 85.8(2) ?
F11 P1 F15 94.2(2) ?
F14 P1 F15 88.2(3) ?
F15A P1 F14A 95.1(10) ?
F16 P1 F14A 50.2(9) ?
F13 P1 F14A 143.5(10) ?
F13A P1 F14A 165.4(13) ?
F12 P1 F14A 86.8(4) ?
F11 P1 F14A 93.0(4) ?
F14 P1 F14A 41.0(8) ?
F15 P1 F14A 128.9(10) ?
F15A P1 F16A 177.0(6) ?
F16 P1 F16A 38.9(6) ?
F13 P1 F16A 59.7(8) ?
F13A P1 F16A 80.4(11) ?
F12 P1 F16A 78.8(3) ?
F11 P1 F16A 101.4(4) ?
F14 P1 F16A 125.1(8) ?
F15 P1 F16A 141.9(8) ?
F14A P1 F16A 85.0(11) ?

loop_
_geom_bond_atom_site_label_1
_geom_bond_atom_site_label_2
_geom_bond_distance
_geom_bond_publ_flag
Co1 O1 1.8762(18) y
Co1 O2 1.8862(18) y
Co1 N3 1.939(2) y
Co1 N4 1.961(2) y
Co1 N2 1.967(2) y
Co1 N1 1.975(2) y
N1 C4 1.474(4) ?
N1 C1 1.483(4) ?
N1 H1 0.9300 ?
N2 C21 1.295(3) ?
N2 C3 1.470(3) ?
N3 C31 1.294(3) ?
N3 C6 1.479(3) ?
N4 C45 1.342(3) ?
N4 C41 1.345(3) ?
O1 C37 1.316(3) ?
O2 C23 1.322(3) ?
C1 C2 1.494(5) ?
C1 H1A 0.9900 ?
C1 H1B 0.9900 ?
C2 C3 1.523(5) ?
C2 H2A 0.9900 ?
C2 H2B 0.9900 ?
C3 H3A 0.9900 ?
C3 H3B 0.9900 ?
C4 C5 1.487(4) ?
C4 H4A 0.9900 ?
C4 H4B 0.9900 ?
C5 C6 1.500(4) ?
C5 H5A 0.9900 ?
C5 H5B 0.9900 ?
C6 H6A 0.9900 ?
C6 H6B 0.9900 ?
C21 C22 1.456(4) ?
C21 C211 1.509(4) ?
C22 C23 1.405(4) ?
C22 C27 1.411(4) ?
C23 C24 1.402(4) ?
C24 C25 1.376(4) ?
C24 H24 0.9500 ?
C25 C26 1.385(4) ?
C25 H25 0.9500 ?
C26 C27 1.363(4) ?
C26 H26 0.9500 ?
C27 H27 0.9500 ?
C31 C32 1.462(4) ?
C31 C311 1.507(4) ?
C32 C33 1.399(4) ?
C32 C37 1.414(4) ?
C33 C34 1.360(4) ?
C33 H33 0.9500 ?
C34 C35 1.388(4) ?
C34 H34 0.9500 ?
C35 C36 1.373(4) ?
C35 H35 0.9500 ?
C36 C37 1.409(4) ?
C36 H36 0.9500 ?
C41 C42 1.370(4) ?
C41 H41 0.9500 ?
C42 C43 1.372(4) ?
C42 H42 0.9500 ?
C43 C44 1.373(5) ?
C43 H43 0.9500 ?
C44 C45 1.376(4) ?
C44 H44 0.9500 ?
C45 H45 0.9500 ?
C211 H21A 0.9800 ?
C211 H21B 0.9800 ?
C211 H21C 0.9800 ?
C311 H31A 0.9800 ?
C311 H31B 0.9800 ?
C311 H31C 0.9800 ?
P1 F15A 1.461(8) ?
P1 F16 1.519(4) ?
P1 F13 1.539(5) ?
P1 F13A 1.559(12) ?
P1 F12 1.573(2) ?
P1 F11 1.573(2) ?
P1 F14 1.579(4) ?
P1 F15 1.604(4) ?
P1 F14A 1.610(9) ?
P1 F16A 1.645(8) ?
